data_4323633
loop_
_publ_author_name
'Richard K. Henderson'
'Elisabeth Bouwman'
'Anthony L. Spek'
'Jan Reedijk'

_publ_contact_author
;   Dr. A.L. Spek
    Bijvoet Center for Biomolecular Research
    Department of Crystal and Structural Chemistry
    Utrecht University
    Padualaan 8
    3584 CH Utrecht
    The Netherlands
;
_publ_contact_author_email spea@xray.chem.ruu.nl
_publ_contact_author_fax '+31 30 2533940'
_publ_contact_author_phone '+31 30 2532538'
_publ_section_title
;
 A Unique Mononuclear Nickel Disulfonato Complex Obtained by Oxidation of
 a Mononuclear Nickel Dithiolate Complex
;
_journal_name_full 'Inorganic Chemistry'
_journal_page_first 4616
_journal_page_last 4617
_journal_paper_doi 10.1021/ic9707218
_journal_volume 36
_journal_year 1997
_chemical_compound_source 'see paper'
_chemical_formula_moiety 'C8 H22 N2 Ni O8 S2,2(H2 O)'
_chemical_formula_sum 'C8 H26 N2 Ni O10 S2'
_chemical_formula_weight 433.14
_chemical_melting_point ?
_chemical_name_systematic
;
Bisaqua-[N,N'-dimethyl-N,N'-bis(mercaptoethyl)propylenediamine]nickel(II)
dihydrate 
;
_space_group_IT_number 15
_symmetry_cell_setting monoclinic
_symmetry_space_group_name_Hall '-C 2yc'
_symmetry_space_group_name_H-M 'C 1 2/c 1'
_audit_creation_date 04-Dec-96
_audit_creation_method 'PLATON <TABLE CSD> option'
_cell_angle_alpha 90
_cell_angle_beta 100.907(4)
_cell_angle_gamma 90
_cell_formula_units_Z 4
_cell_length_a 14.4780(8)
_cell_length_b 9.4442(5)
_cell_length_c 12.5055(7)
_cell_measurement_reflns_used 25
_cell_measurement_temperature 250
_cell_measurement_theta_max 14
_cell_measurement_theta_min 10
_cell_volume 1679.03(16)
_computing_cell_refinement 'SET4 (de Boer & Duisenberg, 1984)'
_computing_data_collection 'Locally modified CAD4-Version 5 Software'
_computing_data_reduction 'HELENA (Spek, 1993)'
_computing_publication_material 'PLATON (Spek, 1990)'
_computing_structure_refinement 'SHELXL-96 (Sheldrick, 1996)'
_diffrn_ambient_temperature 250
_diffrn_measurement_device CAD4T
_diffrn_measurement_method Omega-scans
_diffrn_radiation_monochromator graphite
_diffrn_radiation_source 'Enraf Nonius Rotating Anode'
_diffrn_radiation_type 'Mo K\a'
_diffrn_radiation_wavelength 0.71073
_diffrn_reflns_av_R_equivalents 0.0195
_diffrn_reflns_av_sigmaI/netI 0.0233
_diffrn_reflns_limit_h_max 18
_diffrn_reflns_limit_h_min -18
_diffrn_reflns_limit_k_max 12
_diffrn_reflns_limit_k_min 0
_diffrn_reflns_limit_l_max 16
_diffrn_reflns_limit_l_min -16
_diffrn_reflns_number 3997
_diffrn_reflns_reduction_process
;
 ?
;
_diffrn_reflns_theta_max 27.48
_diffrn_reflns_theta_min 2.59
_diffrn_standards_decay_% 0
_diffrn_standards_interval_time 60
_diffrn_standards_number 3
_exptl_absorpt_coefficient_mu 1.45
_exptl_absorpt_correction_T_max 0.792
_exptl_absorpt_correction_T_min 0.394
_exptl_absorpt_correction_type refdelf
_exptl_crystal_colour greenish
_exptl_crystal_density_diffrn 1.713
_exptl_crystal_density_meas ?
_exptl_crystal_description block
_exptl_crystal_F_000 912
_exptl_crystal_size_max 0.50
_exptl_crystal_size_mid 0.35
_exptl_crystal_size_min 0.25
_refine_diff_density_max 0.528
_refine_diff_density_min -0.461
_refine_ls_abs_structure_details 'Flack H.D. (1983), Acta Cryst. A39, 876-881'
_refine_ls_extinction_method none
_refine_ls_goodness_of_fit_all 1.071
_refine_ls_hydrogen_treatment 'H-atom refinement: see text '
_refine_ls_matrix_type full
_refine_ls_number_parameters 157
_refine_ls_number_reflns 1925
_refine_ls_R_factor_all 0.026
_refine_ls_R_factor_obs 0.026
_refine_ls_shift/esd_max 0.001
_refine_ls_shift/esd_mean 0.000
_refine_ls_structure_factor_coef Fsqd
_refine_ls_weighting_details 'w=1/[\s^2^(Fo^2^)+(0.0380P)^2^+0.8280P] where P=(Fo^2^+2Fc^2^)/3'
_refine_ls_weighting_scheme calc
_refine_ls_wR_factor_all 0.066
_refine_ls_wR_factor_obs 0.066
_reflns_number_observed 1687
_reflns_number_total 1925
_reflns_observed_criterion >2sigma(i)
_cod_data_source_file ic9707218.cif
_cod_data_source_block s1545f
_cod_depositor_comments
;
The following automatic conversions were performed:

'_chemical_melting_point' value 'not measured' was changed to '?' -
the value is undefined or not given.

Automatic conversion script
Id: cif_fix_values 1715 2011-07-08 13:25:40Z adriana 

The following automatic conversions were performed:

'_exptl_crystal_density_meas' value 'Not Measured' was changed to '?'
- the value is perceived as not measured.

Automatic conversion script
Id: cif_fix_values 3008 2015-01-20 13:52:24Z robertas 

The following automatic conversions were performed:

'_refine_ls_weighting_scheme' value 'calc
w=1/[\s^2^(Fo^2^)+(0.0380P)^2^+0.8280P] where P=(Fo^2^+2Fc^2^)/3' was
changed to 'calc'. New tag '_refine_ls_weighting_details' was
created. The value of the new tag was set to
'w=1/[\s^2^(Fo^2^)+(0.0380P)^2^+0.8280P] where P=(Fo^2^+2Fc^2^)/3'.

Automatic conversion script
Id: cif_fix_values 3143 2015-03-26 13:38:13Z robertas 
;
_cod_original_sg_symbol_H-M 'C 2/c'
_cod_database_code 4323633

loop_
_symmetry_equiv_pos_as_xyz
x,y,z
-x,y,1/2-z
-x,-y,-z
x,-y,1/2+z
1/2+x,1/2+y,z
1/2-x,1/2+y,1/2-z
1/2-x,1/2-y,-z
1/2+x,1/2-y,1/2+z

loop_
_atom_site_aniso_label
_atom_site_aniso_U_11
_atom_site_aniso_U_22
_atom_site_aniso_U_33
_atom_site_aniso_U_23
_atom_site_aniso_U_13
_atom_site_aniso_U_12
Ni1 0.0095(2) 0.0083(1) 0.0100(2) 0.0000 0.0025(1) 0.0000
S1 0.0149(2) 0.0179(2) 0.0132(2) 0.0009(1) 0.0052(2) -0.0005(2)
O1 0.0148(6) 0.0289(7) 0.0131(5) -0.0020(5) 0.0043(5) -0.0047(5)
O2 0.0348(8) 0.0364(8) 0.0231(7) 0.0134(6) 0.0079(6) -0.0032(6)
O3 0.0259(7) 0.0259(7) 0.0293(7) -0.0087(6) 0.0042(6) 0.0054(6)
O4 0.0196(6) 0.0170(6) 0.0161(6) -0.0031(5) 0.0043(5) -0.0046(5)
N1 0.0184(7) 0.0153(7) 0.0189(7) -0.0046(5) 0.0050(6) -0.0067(5)
C1 0.0137(8) 0.0264(10) 0.0226(9) -0.0026(7) 0.0068(7) -0.0061(7)
C2 0.0241(9) 0.0210(9) 0.0270(9) -0.0032(8) 0.0104(8) -0.0128(8)
C3 0.0251(10) 0.0402(12) 0.0215(10) -0.0065(9) -0.0015(8) -0.0145(9)
C4 0.0367(11) 0.0112(8) 0.0335(10) -0.0080(7) 0.0144(9) -0.0063(8)
O5 0.0432(10) 0.0307(8) 0.0273(8) -0.0009(7) 0.0009(7) -0.0039(7)

loop_
_atom_site_label
_atom_site_thermal_displace_type
_atom_site_fract_x
_atom_site_fract_y
_atom_site_fract_z
_atom_site_occupancy
_atom_site_U_iso_or_equiv
Ni1 Uani 0.00000 0.18077(3) 0.25000 1.000 0.0092(1)
S1 Uani 0.11221(3) 0.17390(4) 0.05191(3) 1.000 0.0150(1)
O1 Uani 0.02463(8) 0.16650(13) 0.09469(9) 1.000 0.0187(3)
O2 Uani 0.10176(10) 0.26875(16) -0.04017(11) 1.000 0.0311(4)
O3 Uani 0.14521(9) 0.03450(14) 0.02718(11) 1.000 0.0272(4)
O4 Uani -0.10168(9) 0.02588(14) 0.20075(10) 1.000 0.0174(3)
N1 Uani 0.10124(10) 0.34763(15) 0.28729(12) 1.000 0.0173(4)
C1 Uani 0.19766(12) 0.2454(2) 0.15787(15) 1.000 0.0205(5)
C2 Uani 0.16147(14) 0.3776(2) 0.20550(16) 1.000 0.0233(5)
C3 Uani 0.16359(15) 0.3227(2) 0.39375(16) 1.000 0.0297(6)
C4 Uani 0.04229(14) 0.47451(19) 0.29514(16) 1.000 0.0261(6)
O5 Uani 0.41095(14) 0.30422(18) 0.34409(13) 1.000 0.0345(5)
H1A Uiso 0.2147(16) 0.171(2) 0.2142(19) 1.000 0.025(6)
H1B Uiso 0.2522(16) 0.265(2) 0.1283(17) 1.000 0.024(5)
H2A Uiso 0.1275(13) 0.434(2) 0.1509(16) 1.000 0.014(5)
H2B Uiso 0.2132(15) 0.434(2) 0.2398(16) 1.000 0.024(5)
H3A Uiso 0.1264(18) 0.297(2) 0.446(2) 1.000 0.038(7)
H3B Uiso 0.1985(17) 0.412(3) 0.4191(19) 1.000 0.037(6)
H3C Uiso 0.2060(17) 0.249(3) 0.3920(19) 1.000 0.037(7)
H4A Uiso 0.0245(15) 0.467(2) 0.3695(17) 1.000 0.023(5)
H4B Uiso 0.0815(16) 0.561(3) 0.2943(18) 1.000 0.034(6)
H4C Uiso -0.0902(17) -0.044(3) 0.240(2) 1.000 0.031(6)
H4D Uiso -0.1071(16) 0.008(2) 0.138(2) 1.000 0.030(6)
H5A Uiso 0.396(2) 0.351(3) 0.384(3) 1.000 0.053(10)
H5B Uiso 0.469(2) 0.269(3) 0.374(2) 1.000 0.052(8)

loop_
_atom_type_symbol
_atom_type_description
_atom_type_scat_dispersion_real
_atom_type_scat_dispersion_imag
_atom_type_scat_source
S S 0.1246 0.1234 'International Tables Vol C Tables 4.2.6.8 and 6.1.1.4'
O O 0.0106 0.0060 'International Tables Vol C Tables 4.2.6.8 and 6.1.1.4'
Ni Ni 0.3393 1.1124 'International Tables Vol C Tables 4.2.6.8 and 6.1.1.4'
N N 0.0061 0.0033 'International Tables Vol C Tables 4.2.6.8 and 6.1.1.4'
H H 0.0000 0.0000 'International Tables Vol C Tables 4.2.6.8 and 6.1.1.4'
C C 0.0033 0.0016 'International Tables Vol C Tables 4.2.6.8 and 6.1.1.4'

loop_
_geom_angle_atom_site_label_1
_geom_angle_atom_site_label_2
_geom_angle_atom_site_label_3
_geom_angle
_geom_angle_site_symmetry_1
_geom_angle_site_symmetry_2
_geom_angle_site_symmetry_3
_geom_angle_publ_flag
O1 Ni1 O4 85.03(5) . . . yes
O1 Ni1 N1 91.15(5) . . . yes
O1 Ni1 O1 172.44(5) . . 2_555 yes
O1 Ni1 O4 89.66(5) . . 2_555 yes
O1 Ni1 N1 94.41(5) . . 2_555 yes
O4 Ni1 N1 175.19(5) . . . yes
O1 Ni1 O4 89.66(5) 2_555 . . yes
O4 Ni1 O4 90.84(5) . . 2_555 yes
O4 Ni1 N1 92.07(5) . . 2_555 yes
O1 Ni1 N1 94.41(5) 2_555 . . yes
O4 Ni1 N1 92.07(5) 2_555 . . yes
N1 Ni1 N1 85.30(6) . . 2_555 yes
O1 Ni1 O4 85.03(5) 2_555 . 2_555 yes
O1 Ni1 N1 91.15(5) 2_555 . 2_555 yes
O4 Ni1 N1 175.19(5) 2_555 . 2_555 yes
O1 S1 O2 110.65(8) . . . yes
O1 S1 O3 112.07(8) . . . yes
O1 S1 C1 105.98(8) . . . yes
O2 S1 O3 112.41(8) . . . yes
O2 S1 C1 108.29(9) . . . yes
O3 S1 C1 107.10(8) . . . yes
Ni1 O1 S1 131.37(7) . . . yes
Ni1 N1 C2 117.07(11) . . . yes
Ni1 N1 C3 110.77(11) . . . yes
Ni1 N1 C4 103.28(11) . . . yes
C2 N1 C3 108.12(15) . . . yes
C2 N1 C4 108.07(14) . . . yes
C3 N1 C4 109.23(14) . . . yes
S1 C1 C2 111.33(13) . . . yes
N1 C2 C1 113.76(15) . . . yes
N1 C4 C4 110.35(15) . . 2_555 yes
Ni1 O4 H4C 109.6(18) . . . no
Ni1 O4 H4D 112.0(16) . . . no
H4C O4 H4D 113(2) . . . no
S1 C1 H1A 107.8(13) . . . no
S1 C1 H1B 107.3(13) . . . no
C2 C1 H1A 111.2(13) . . . no
C2 C1 H1B 111.5(12) . . . no
H1A C1 H1B 107.5(18) . . . no
N1 C2 H2A 108.4(12) . . . no
N1 C2 H2B 108.0(12) . . . no
C1 C2 H2A 110.9(12) . . . no
C1 C2 H2B 109.6(12) . . . no
H2A C2 H2B 105.8(17) . . . no
N1 C3 H3A 109.3(15) . . . no
N1 C3 H3B 109.6(14) . . . no
N1 C3 H3C 113.0(15) . . . no
H3A C3 H3B 108.3(19) . . . no
H3A C3 H3C 107(2) . . . no
H3B C3 H3C 110(2) . . . no
N1 C4 H4A 104.7(11) . . . no
N1 C4 H4B 109.0(15) . . . no
H4A C4 H4B 108.1(17) . . . no
C4 C4 H4A 112.2(12) 2_555 . . no
C4 C4 H4B 112.2(13) 2_555 . . no
H5A O5 H5B 108(3) . . . no

loop_
_geom_bond_atom_site_label_1
_geom_bond_atom_site_label_2
_geom_bond_distance
_geom_bond_site_symmetry_1
_geom_bond_site_symmetry_2
_geom_bond_publ_flag
Ni1 O1 2.0444(11) . . yes
Ni1 O4 2.0840(13) . . yes
Ni1 N1 2.1426(15) . . yes
S1 O1 1.4682(12) . . yes
S1 O2 1.4441(15) . . yes
S1 O3 1.4536(14) . . yes
S1 C1 1.7669(19) . . yes
N1 C2 1.491(2) . . yes
N1 C3 1.479(2) . . yes
N1 C4 1.485(2) . . yes
C1 C2 1.519(3) . . no
C4 C4 1.500(3) . 2_555 no
O4 H4C 0.82(3) . . no
O4 H4D 0.79(2) . . no
C1 H1A 0.99(2) . . no
C1 H1B 0.95(2) . . no
C2 H2A 0.930(19) . . no
C2 H2B 0.95(2) . . no
C3 H3A 0.95(3) . . no
C3 H3B 1.00(3) . . no
C3 H3C 0.93(3) . . no
C4 H4A 1.01(2) . . no
C4 H4B 1.00(3) . . no
O5 H5A 0.73(3) . . no
O5 H5B 0.92(3) . . no
